data_7042299
loop_
_publ_author_name
'Nian, Yong'
'Wang, Jiang'
'Moriwaki, Hiroki'
'Soloshonok, Vadim A.'
'Liu, Hong'

_publ_section_title
;
 Analysis of crystallographic structures of Ni(ii) complexes of \a-amino
 acid Schiff bases: elucidation of the substituent effect on
 stereochemical preferences.
;
_journal_issue 13
_journal_name_full 'Dalton transactions (Cambridge, England : 2003)'
_journal_page_first 4191
_journal_page_last 4198
_journal_paper_doi 10.1039/c7dt00014f
_journal_volume 46
_journal_year 2017
_chemical_absolute_configuration ad
_chemical_formula_sum 'C37 H33 Cl3 N4 Ni O4'
_chemical_formula_weight 762.73
_chemical_name_systematic
; 
 ? 
;
_space_group_crystal_system monoclinic
_space_group_IT_number 4
_space_group_name_Hall 'P 2yb'
_space_group_name_H-M_alt 'P 1 21 1'
_symmetry_space_group_name_Hall 'P 2yb'
_symmetry_space_group_name_H-M 'P 1 21 1'
_atom_sites_solution_hydrogens geom
_audit_creation_method SHELXL-2013
_audit_update_record
;
2015-09-08 deposited with the CCDC.
2017-03-01 downloaded from the CCDC.
;
_cell_angle_alpha 90
_cell_angle_beta 96.513(8)
_cell_angle_gamma 90
_cell_formula_units_Z 2
_cell_length_a 10.143(6)
_cell_length_b 9.381(5)
_cell_length_c 17.036(9)
_cell_measurement_reflns_used 981
_cell_measurement_temperature 293(2)
_cell_measurement_theta_max 37.124
_cell_measurement_theta_min 4.463
_cell_volume 1610.5(15)
_computing_cell_refinement 'Bruker SMART'
_computing_data_collection 'Bruker SMART'
_computing_data_reduction 'Bruker SHELXTL'
_computing_molecular_graphics 'Bruker SHELXTL'
_computing_publication_material 'Bruker SHELXTL'
_computing_structure_refinement 'SHELXL-2013 (Sheldrick, 2013)'
_computing_structure_solution 'Bruker SHELXTL'
_diffrn_ambient_temperature 293(2)
_diffrn_measured_fraction_theta_full 0.974
_diffrn_measured_fraction_theta_max 0.995
_diffrn_measurement_device_type 'CCD area detector'
_diffrn_measurement_method 'phi and omega scans'
_diffrn_radiation_type MoK\a
_diffrn_radiation_wavelength 0.71073
_diffrn_reflns_av_R_equivalents 0.0719
_diffrn_reflns_av_unetI/netI 0.1100
_diffrn_reflns_Laue_measured_fraction_full 0.974
_diffrn_reflns_Laue_measured_fraction_max 0.995
_diffrn_reflns_limit_h_max 12
_diffrn_reflns_limit_h_min -11
_diffrn_reflns_limit_k_max 11
_diffrn_reflns_limit_k_min -6
_diffrn_reflns_limit_l_max 19
_diffrn_reflns_limit_l_min -20
_diffrn_reflns_number 6826
_diffrn_reflns_point_group_measured_fraction_full 0.729
_diffrn_reflns_point_group_measured_fraction_max 0.745
_diffrn_reflns_theta_full 25.242
_diffrn_reflns_theta_max 25.047
_diffrn_reflns_theta_min 2.021
_exptl_absorpt_coefficient_mu 0.901
_exptl_absorpt_correction_T_max 0.7456
_exptl_absorpt_correction_T_min 0.6288
_exptl_absorpt_correction_type multi-scan
_exptl_absorpt_process_details sadabs
_exptl_crystal_colour red
_exptl_crystal_density_diffrn 1.573
_exptl_crystal_description prismatic
_exptl_crystal_F_000 788
_exptl_crystal_size_max 0.220
_exptl_crystal_size_mid 0.160
_exptl_crystal_size_min 0.110
_refine_diff_density_max 0.639
_refine_diff_density_min -0.369
_refine_diff_density_rms 0.094
_refine_ls_abs_structure_details
; 
 Flack x determined using 683 quotients [(I+)-(I-)]/[(I+)+(I-)] 
 (Parsons and Flack (2004), Acta Cryst. A60, s61). 
;
_refine_ls_abs_structure_Flack 0.04(4)
_refine_ls_extinction_method none
_refine_ls_goodness_of_fit_ref 1.053
_refine_ls_hydrogen_treatment constr
_refine_ls_matrix_type full
_refine_ls_number_parameters 420
_refine_ls_number_reflns 4256
_refine_ls_number_restraints 1
_refine_ls_restrained_S_all 1.053
_refine_ls_R_factor_all 0.1096
_refine_ls_R_factor_gt 0.0820
_refine_ls_shift/su_max 0.000
_refine_ls_shift/su_mean 0.000
_refine_ls_structure_factor_coef Fsqd
_refine_ls_weighting_details 'w=1/[\s^2^(Fo^2^)+(0.0866P)^2^+1.4143P] where P=(Fo^2^+2Fc^2^)/3'
_refine_ls_weighting_scheme calc
_refine_ls_wR_factor_gt 0.1770
_refine_ls_wR_factor_ref 0.1915
_reflns_Friedel_coverage 0.404
_reflns_Friedel_fraction_full 0.449
_reflns_Friedel_fraction_max 0.460
_reflns_number_gt 3151
_reflns_number_total 4256
_reflns_threshold_expression 'I > 2\s(I)'
_cod_data_source_file c7dt00014f2.cif
_cod_data_source_block cd15097
_cod_depositor_comments 'Adding full bibliography for 7042298--7042301.cif.'
_cod_original_cell_volume 1610.5(16)
_cod_database_code 7042299
_shelx_space_group_comment
; 
The symmetry employed for this shelxl refinement is uniquely defined 
by the following loop, which should always be used as a source of 
symmetry information in preference to the above space-group names. 
They are only intended as comments. 
;
_shelx_estimated_absorpt_t_min 0.826
_shelx_estimated_absorpt_t_max 0.907
_shelxl_version_number 2013-4

loop_
_space_group_symop_operation_xyz
'x, y, z'
'-x, y+1/2, -z'

loop_
_atom_site_label
_atom_site_type_symbol
_atom_site_fract_x
_atom_site_fract_y
_atom_site_fract_z
_atom_site_U_iso_or_equiv
_atom_site_adp_type
_atom_site_occupancy
_atom_site_site_symmetry_order
_atom_site_calc_flag
_atom_site_refinement_flags_posn
_atom_site_refinement_flags_adp
Ni1 Ni 0.16304(13) 0.21645(19) 0.66794(7) 0.0301(4) Uani 1 1 d . .
Cl1 Cl 0.1163(5) 0.1999(6) 1.07089(19) 0.0772(14) Uani 1 1 d . .
Cl2 Cl -0.1438(8) 0.0100(8) 0.8487(3) 0.129(3) Uani 1 1 d . .
Cl3 Cl -0.2481(6) 0.2777(8) 0.9222(3) 0.120(3) Uani 1 1 d . .
N1 N 0.2613(9) 0.0944(12) 0.7335(5) 0.030(2) Uani 1 1 d . .
N2 N 0.1484(10) 0.3515(12) 0.7431(5) 0.033(3) Uani 1 1 d . .
N3 N 0.0531(10) 0.3356(13) 0.5995(6) 0.040(3) Uani 1 1 d . .
N5 N 0.5719(12) 0.299(2) 0.5555(7) 0.060(4) Uani 1 1 d . .
H5A H 0.6018 0.3244 0.5123 0.072 Uiso 1 1 calc R U
O1 O 0.2878(9) -0.1040(12) 0.5631(5) 0.052(3) Uani 1 1 d . .
O2 O 0.1755(9) 0.0839(11) 0.5913(5) 0.042(2) Uani 1 1 d . .
O3 O 0.1218(10) 0.5926(11) 0.7475(5) 0.052(3) Uani 1 1 d . .
O4 O 0.9773(18) 0.8294(18) 0.6813(10) 0.111(5) Uani 1 1 d . .
H4 H 1.0285 0.7648 0.6962 0.166 Uiso 1 1 calc R U
C1 C 0.2600(15) -0.0131(16) 0.6083(7) 0.044(4) Uani 1 1 d . .
C2 C 0.3298(11) -0.0087(14) 0.6884(6) 0.032(3) Uani 1 1 d . .
H2 H 0.3246 -0.1030 0.7126 0.038 Uiso 1 1 calc R U
C3 C 0.2689(11) 0.0886(14) 0.8080(6) 0.030(3) Uani 1 1 d . .
C4 C 0.2054(11) 0.1924(13) 0.8532(6) 0.029(3) Uani 1 1 d . .
C5 C 0.1909(12) 0.1606(16) 0.9296(6) 0.039(3) Uani 1 1 d . .
H5 H 0.2197 0.0723 0.9495 0.047 Uiso 1 1 calc R U
C6 C 0.1375(12) 0.2502(14) 0.9764(7) 0.039(3) Uani 1 1 d . .
C7 C 0.0979(13) 0.3790(17) 0.9499(7) 0.044(3) Uani 1 1 d . .
H7 H 0.0631 0.4432 0.9837 0.053 Uiso 1 1 calc R U
C8 C 0.1083(12) 0.4171(17) 0.8735(7) 0.043(3) Uani 1 1 d . .
H8 H 0.0817 0.5076 0.8560 0.052 Uiso 1 1 calc R U
C9 C 0.1572(11) 0.3237(15) 0.8227(6) 0.032(3) Uani 1 1 d . .
C10 C 0.1226(12) 0.4802(16) 0.7138(7) 0.037(3) Uani 1 1 d . .
C11 C 0.0821(12) 0.4794(15) 0.6256(6) 0.035(3) Uani 1 1 d . .
H11 H 0.0050 0.5412 0.6120 0.042 Uiso 1 1 calc R U
C12 C 0.1978(16) 0.5269(19) 0.5826(8) 0.055(4) Uani 1 1 d . .
H12A H 0.1814 0.6204 0.5591 0.066 Uiso 1 1 calc R U
H12B H 0.2795 0.5300 0.6182 0.066 Uiso 1 1 calc R U
C13 C 0.2047(14) 0.418(2) 0.5215(8) 0.060(5) Uani 1 1 d . .
H13A H 0.2160 0.4617 0.4711 0.073 Uiso 1 1 calc R U
H13B H 0.2788 0.3539 0.5358 0.073 Uiso 1 1 calc R U
C14 C 0.0805(14) 0.3404(19) 0.5164(7) 0.052(4) Uani 1 1 d . .
H14A H 0.0898 0.2453 0.4954 0.062 Uiso 1 1 calc R U
H14B H 0.0109 0.3905 0.4836 0.062 Uiso 1 1 calc R U
C15 C -0.0862(12) 0.2947(18) 0.6025(7) 0.046(4) Uani 1 1 d . .
H15A H -0.1427 0.3631 0.5722 0.055 Uiso 1 1 calc R U
H15B H -0.1012 0.2024 0.5775 0.055 Uiso 1 1 calc R U
C16 C -0.1254(8) 0.2872(12) 0.6819(4) 0.041(4) Uani 1 1 d G .
C17 C -0.1175(9) 0.1599(10) 0.7239(5) 0.057(4) Uani 1 1 d G .
H17 H -0.0861 0.0780 0.7014 0.068 Uiso 1 1 calc R U
C18 C -0.1566(10) 0.1549(12) 0.7994(5) 0.066(5) Uani 1 1 d G .
C19 C -0.2035(9) 0.2772(15) 0.8330(4) 0.070(6) Uani 1 1 d G .
C20 C -0.2114(8) 0.4045(13) 0.7910(6) 0.069(5) Uani 1 1 d G .
H20 H -0.2429 0.4863 0.8134 0.083 Uiso 1 1 calc R U
C21 C -0.1723(9) 0.4095(10) 0.7154(6) 0.069(5) Uani 1 1 d G .
H21 H -0.1776 0.4947 0.6873 0.083 Uiso 1 1 calc R U
C22 C 0.4750(12) 0.0301(17) 0.6865(7) 0.041(3) Uani 1 1 d . .
H22A H 0.5160 0.0377 0.7406 0.049 Uiso 1 1 calc R U
H22B H 0.5178 -0.0482 0.6622 0.049 Uiso 1 1 calc R U
C23 C 0.5038(13) 0.1626(17) 0.6448(7) 0.040(4) Uani 1 1 d . .
C24 C 0.5471(12) 0.165(2) 0.5751(8) 0.054(5) Uani 1 1 d . .
H24 H 0.5588 0.0853 0.5441 0.065 Uiso 1 1 calc R U
C25 C 0.5434(13) 0.391(2) 0.6134(10) 0.059(5) Uani 1 1 d . .
C26 C 0.4986(12) 0.3047(16) 0.6718(7) 0.032(3) Uani 1 1 d . .
C27 C 0.4677(13) 0.3691(18) 0.7384(8) 0.049(4) Uani 1 1 d . .
H27 H 0.4375 0.3160 0.7789 0.058 Uiso 1 1 calc R U
C28 C 0.4818(16) 0.514(2) 0.7450(11) 0.067(5) Uani 1 1 d . .
H28 H 0.4614 0.5595 0.7906 0.080 Uiso 1 1 calc R U
C29 C 0.5239(18) 0.591(2) 0.6877(14) 0.081(6) Uani 1 1 d . .
H29 H 0.5339 0.6886 0.6950 0.097 Uiso 1 1 calc R U
C30 C 0.5520(16) 0.536(2) 0.6217(12) 0.072(6) Uani 1 1 d . .
H30 H 0.5771 0.5932 0.5814 0.086 Uiso 1 1 calc R U
C31 C 0.3389(8) -0.0237(8) 0.8507(4) 0.037(3) Uani 1 1 d G .
C32 C 0.4647(8) 0.0031(9) 0.8892(5) 0.050(4) Uani 1 1 d G .
H32 H 0.5023 0.0931 0.8864 0.059 Uiso 1 1 calc R U
C33 C 0.5342(7) -0.1046(12) 0.9320(5) 0.064(5) Uani 1 1 d G .
H33 H 0.6184 -0.0867 0.9577 0.076 Uiso 1 1 calc R U
C34 C 0.4780(10) -0.2392(10) 0.9362(5) 0.069(5) Uani 1 1 d G .
H34 H 0.5245 -0.3112 0.9647 0.083 Uiso 1 1 calc R U
C35 C 0.3522(10) -0.2660(8) 0.8976(5) 0.062(4) Uani 1 1 d G .
H35 H 0.3146 -0.3560 0.9004 0.074 Uiso 1 1 calc R U
C36 C 0.2826(7) -0.1583(9) 0.8549(4) 0.043(3) Uani 1 1 d G .
H36 H 0.1985 -0.1762 0.8291 0.052 Uiso 1 1 calc R U
C37 C 0.849(3) 0.785(3) 0.6846(14) 0.126(9) Uani 1 1 d . .
H37A H 0.8493 0.6992 0.7154 0.189 Uiso 1 1 calc R U
H37B H 0.8075 0.7668 0.6321 0.189 Uiso 1 1 calc R U
H37C H 0.8007 0.8578 0.7087 0.189 Uiso 1 1 calc R U

loop_
_atom_site_aniso_label
_atom_site_aniso_U_11
_atom_site_aniso_U_22
_atom_site_aniso_U_33
_atom_site_aniso_U_23
_atom_site_aniso_U_13
_atom_site_aniso_U_12
Ni1 0.0325(7) 0.0310(8) 0.0264(6) 0.0005(8) 0.0016(5) 0.0023(9)
Cl1 0.135(4) 0.060(3) 0.0428(17) -0.009(2) 0.0389(19) -0.015(3)
Cl2 0.180(7) 0.108(6) 0.100(4) 0.044(4) 0.020(4) -0.031(5)
Cl3 0.117(4) 0.180(8) 0.072(3) -0.032(4) 0.046(3) -0.062(5)
N1 0.030(6) 0.030(6) 0.030(5) 0.000(5) -0.003(4) -0.005(5)
N2 0.032(6) 0.033(7) 0.032(5) 0.002(5) -0.001(4) 0.004(5)
N3 0.034(6) 0.049(8) 0.036(5) -0.004(5) -0.003(4) -0.007(6)
N5 0.046(8) 0.100(13) 0.036(6) 0.019(8) 0.015(5) -0.024(8)
O1 0.063(7) 0.053(7) 0.043(5) -0.026(5) 0.019(4) 0.003(6)
O2 0.051(6) 0.039(6) 0.036(5) -0.008(5) 0.000(4) 0.010(5)
O3 0.070(7) 0.028(6) 0.058(6) -0.007(5) 0.002(5) -0.001(5)
O4 0.135(14) 0.074(12) 0.121(12) 0.022(10) 0.005(11) -0.008(11)
C1 0.062(9) 0.030(8) 0.044(7) -0.006(7) 0.027(7) -0.018(8)
C2 0.038(7) 0.031(8) 0.029(6) 0.005(5) 0.017(5) 0.003(6)
C3 0.030(7) 0.031(7) 0.026(6) 0.012(5) -0.009(5) -0.012(6)
C4 0.036(6) 0.014(8) 0.037(5) -0.008(5) 0.003(4) -0.009(5)
C5 0.047(8) 0.044(9) 0.027(6) 0.008(6) 0.007(5) -0.003(7)
C6 0.050(7) 0.027(10) 0.037(6) -0.006(6) 0.001(5) -0.007(6)
C7 0.058(9) 0.047(10) 0.030(6) -0.010(7) 0.012(6) -0.003(8)
C8 0.044(8) 0.036(9) 0.048(7) -0.001(7) 0.000(6) 0.004(7)
C9 0.025(7) 0.035(8) 0.034(6) -0.013(6) -0.001(5) -0.010(6)
C10 0.028(7) 0.037(9) 0.046(7) 0.006(7) 0.000(5) -0.007(6)
C11 0.031(7) 0.030(8) 0.042(6) 0.002(6) -0.005(5) 0.000(6)
C12 0.065(10) 0.054(11) 0.046(8) 0.018(8) 0.015(7) -0.012(9)
C13 0.052(9) 0.075(13) 0.056(9) 0.030(9) 0.013(7) -0.001(9)
C14 0.061(10) 0.057(11) 0.037(7) 0.015(7) 0.002(6) -0.001(8)
C15 0.036(7) 0.059(10) 0.040(7) 0.007(7) -0.003(5) -0.009(7)
C16 0.017(6) 0.055(10) 0.047(7) 0.012(7) -0.008(5) -0.001(6)
C17 0.063(10) 0.058(11) 0.053(8) -0.016(8) 0.019(7) -0.025(8)
C18 0.054(10) 0.090(15) 0.052(9) 0.001(9) -0.008(7) -0.035(10)
C19 0.049(10) 0.093(17) 0.066(10) -0.011(11) 0.003(7) -0.042(10)
C20 0.022(8) 0.108(17) 0.076(11) -0.029(11) 0.003(7) -0.009(9)
C21 0.035(9) 0.085(16) 0.090(12) 0.005(11) 0.014(8) -0.006(10)
C22 0.032(7) 0.052(10) 0.042(7) -0.013(7) 0.018(6) 0.006(7)
C23 0.028(7) 0.056(10) 0.038(7) 0.011(7) 0.008(5) 0.006(6)
C24 0.018(7) 0.088(15) 0.058(9) -0.021(9) 0.011(6) -0.015(8)
C25 0.026(8) 0.074(14) 0.073(11) 0.018(10) -0.006(7) -0.002(8)
C26 0.025(7) 0.037(9) 0.034(7) 0.010(7) 0.002(5) 0.000(6)
C27 0.041(8) 0.046(10) 0.059(9) 0.015(8) 0.007(6) -0.003(7)
C28 0.052(10) 0.045(11) 0.103(13) -0.008(11) 0.008(9) 0.002(9)
C29 0.069(12) 0.035(11) 0.133(18) 0.017(13) -0.021(12) -0.001(10)
C30 0.050(10) 0.072(16) 0.087(13) 0.047(12) -0.017(9) -0.015(10)
C31 0.041(7) 0.045(9) 0.026(6) -0.004(6) 0.009(5) -0.012(7)
C32 0.045(8) 0.055(11) 0.048(7) -0.002(7) 0.006(6) 0.006(8)
C33 0.071(11) 0.061(13) 0.059(9) 0.022(9) 0.006(8) 0.021(10)
C34 0.087(12) 0.063(15) 0.057(8) 0.009(8) 0.013(8) 0.037(10)
C35 0.088(11) 0.051(11) 0.051(7) 0.002(9) 0.023(7) 0.005(11)
C36 0.052(9) 0.039(9) 0.040(7) 0.009(6) 0.011(6) 0.000(7)
C37 0.18(3) 0.080(19) 0.115(18) 0.010(15) 0.010(17) -0.019(19)

loop_
_atom_type_symbol
_atom_type_description
_atom_type_scat_dispersion_real
_atom_type_scat_dispersion_imag
_atom_type_scat_source
C C 0.0033 0.0016 'International Tables Vol C Tables 4.2.6.8 and 6.1.1.4'
H H 0.0000 0.0000 'International Tables Vol C Tables 4.2.6.8 and 6.1.1.4'
N N 0.0061 0.0033 'International Tables Vol C Tables 4.2.6.8 and 6.1.1.4'
O O 0.0106 0.0060 'International Tables Vol C Tables 4.2.6.8 and 6.1.1.4'
Cl Cl 0.1484 0.1585 'International Tables Vol C Tables 4.2.6.8 and 6.1.1.4'
Ni Ni 0.3393 1.1124 'International Tables Vol C Tables 4.2.6.8 and 6.1.1.4'

loop_
_geom_angle_atom_site_label_1
_geom_angle_atom_site_label_2
_geom_angle_atom_site_label_3
_geom_angle
N1 Ni1 O2 86.1(4)
N1 Ni1 N2 95.1(4)
O2 Ni1 N2 178.7(5)
N1 Ni1 N3 176.8(5)
O2 Ni1 N3 92.6(4)
N2 Ni1 N3 86.1(5)
C3 N1 C2 121.5(11)
C3 N1 Ni1 127.7(9)
C2 N1 Ni1 110.7(7)
C10 N2 C9 122.3(12)
C10 N2 Ni1 113.6(8)
C9 N2 Ni1 124.1(9)
C11 N3 C15 113.4(11)
C11 N3 C14 102.4(11)
C15 N3 C14 109.2(9)
C11 N3 Ni1 106.1(7)
C15 N3 Ni1 109.0(9)
C14 N3 Ni1 116.7(9)
C24 N5 C25 110.8(12)
C24 N5 H5A 124.6
C25 N5 H5A 124.6
C1 O2 Ni1 115.4(8)
C37 O4 H4 109.5
O1 C1 O2 124.5(13)
O1 C1 C2 119.5(14)
O2 C1 C2 116.0(12)
N1 C2 C1 107.5(10)
N1 C2 C22 111.8(10)
C1 C2 C22 110.7(9)
N1 C2 H2 108.9
C1 C2 H2 108.9
C22 C2 H2 108.9
N1 C3 C31 121.0(12)
N1 C3 C4 121.9(11)
C31 C3 C4 117.1(9)
C5 C4 C9 118.4(11)
C5 C4 C3 117.9(11)
C9 C4 C3 123.8(10)
C6 C5 C4 122.5(13)
C6 C5 H5 118.8
C4 C5 H5 118.8
C5 C6 C7 120.1(12)
C5 C6 Cl1 119.8(10)
C7 C6 Cl1 120.1(10)
C6 C7 C8 120.4(13)
C6 C7 H7 119.8
C8 C7 H7 119.8
C7 C8 C9 120.6(14)
C7 C8 H8 119.7
C9 C8 H8 119.7
C8 C9 N2 121.1(13)
C8 C9 C4 117.8(11)
N2 C9 C4 120.8(11)
O3 C10 N2 129.4(12)
O3 C10 C11 117.6(13)
N2 C10 C11 113.0(12)
N3 C11 C10 109.6(11)
N3 C11 C12 105.5(11)
C10 C11 C12 109.9(10)
N3 C11 H11 110.6
C10 C11 H11 110.6
C12 C11 H11 110.6
C13 C12 C11 103.8(13)
C13 C12 H12A 111.0
C11 C12 H12A 111.0
C13 C12 H12B 111.0
C11 C12 H12B 111.0
H12A C12 H12B 109.0
C14 C13 C12 106.3(12)
C14 C13 H13A 110.5
C12 C13 H13A 110.5
C14 C13 H13B 110.5
C12 C13 H13B 110.5
H13A C13 H13B 108.7
C13 C14 N3 102.4(11)
C13 C14 H14A 111.3
N3 C14 H14A 111.3
C13 C14 H14B 111.3
N3 C14 H14B 111.3
H14A C14 H14B 109.2
C16 C15 N3 114.3(9)
C16 C15 H15A 108.7
N3 C15 H15A 108.7
C16 C15 H15B 108.7
N3 C15 H15B 108.7
H15A C15 H15B 107.6
C17 C16 C21 120.0
C17 C16 C15 121.0(9)
C21 C16 C15 119.0(9)
C18 C17 C16 120.0
C18 C17 H17 120.0
C16 C17 H17 120.0
C17 C18 C19 120.0
C17 C18 Cl2 120.1(8)
C19 C18 Cl2 119.9(8)
C20 C19 C18 120.0
C20 C19 Cl3 118.1(8)
C18 C19 Cl3 121.9(8)
C19 C20 C21 120.0
C19 C20 H20 120.0
C21 C20 H20 120.0
C20 C21 C16 120.0
C20 C21 H21 120.0
C16 C21 H21 120.0
C23 C22 C2 117.2(12)
C23 C22 H22A 108.0
C2 C22 H22A 108.0
C23 C22 H22B 108.0
C2 C22 H22B 108.0
H22A C22 H22B 107.2
C24 C23 C26 107.9(14)
C24 C23 C22 123.7(16)
C26 C23 C22 128.3(11)
C23 C24 N5 109.5(15)
C23 C24 H24 125.2
N5 C24 H24 125.2
N5 C25 C30 133.3(17)
N5 C25 C26 105.1(16)
C30 C25 C26 121.6(17)
C27 C26 C25 117.6(15)
C27 C26 C23 135.6(13)
C25 C26 C23 106.7(12)
C26 C27 C28 118.7(15)
C26 C27 H27 120.7
C28 C27 H27 120.7
C29 C28 C27 121.2(18)
C29 C28 H28 119.4
C27 C28 H28 119.4
C30 C29 C28 123(2)
C30 C29 H29 118.5
C28 C29 H29 118.5
C29 C30 C25 117.8(18)
C29 C30 H30 121.1
C25 C30 H30 121.1
C32 C31 C36 120.0
C32 C31 C3 119.0(7)
C36 C31 C3 121.0(7)
C33 C32 C31 120.0
C33 C32 H32 120.0
C31 C32 H32 120.0
C32 C33 C34 120.0
C32 C33 H33 120.0
C34 C33 H33 120.0
C35 C34 C33 120.0
C35 C34 H34 120.0
C33 C34 H34 120.0
C34 C35 C36 120.0
C34 C35 H35 120.0
C36 C35 H35 120.0
C35 C36 C31 120.0
C35 C36 H36 120.0
C31 C36 H36 120.0
O4 C37 H37A 109.5
O4 C37 H37B 109.5
H37A C37 H37B 109.5
O4 C37 H37C 109.5
H37A C37 H37C 109.5
H37B C37 H37C 109.5

loop_
_geom_bond_atom_site_label_1
_geom_bond_atom_site_label_2
_geom_bond_distance
Ni1 N1 1.817(10)
Ni1 O2 1.818(9)
Ni1 N2 1.819(10)
Ni1 N3 1.886(11)
Cl1 C6 1.714(12)
Cl2 C18 1.595(11)
Cl3 C19 1.634(8)
N1 C3 1.264(13)
N1 C2 1.460(15)
N2 C10 1.321(17)
N2 C9 1.375(14)
N3 C11 1.441(17)
N3 C15 1.471(15)
N3 C14 1.474(15)
N5 C24 1.33(2)
N5 C25 1.37(2)
N5 H5A 0.8600
O1 C1 1.204(16)
O2 C1 1.261(17)
O3 C10 1.201(17)
O4 C37 1.37(3)
O4 H4 0.8200
C1 C2 1.465(17)
C2 C22 1.521(16)
C2 H2 0.9800
C3 C31 1.423(14)
C3 C4 1.438(17)
C4 C5 1.360(15)
C4 C9 1.402(18)
C5 C6 1.317(17)
C5 H5 0.9300
C6 C7 1.336(19)
C7 C8 1.364(17)
C7 H7 0.9300
C8 C9 1.365(18)
C8 H8 0.9300
C10 C11 1.512(16)
C11 C12 1.519(18)
C11 H11 0.9800
C12 C13 1.47(2)
C12 H12A 0.9700
C12 H12B 0.9700
C13 C14 1.45(2)
C13 H13A 0.9700
C13 H13B 0.9700
C14 H14A 0.9700
C14 H14B 0.9700
C15 C16 1.453(13)
C15 H15A 0.9700
C15 H15B 0.9700
C16 C17 1.3900
C16 C21 1.3900
C17 C18 1.3900
C17 H17 0.9300
C18 C19 1.3900
C19 C20 1.3900
C20 C21 1.3900
C20 H20 0.9300
C21 H21 0.9300
C22 C23 1.48(2)
C22 H22A 0.9700
C22 H22B 0.9700
C23 C24 1.312(18)
C23 C26 1.41(2)
C24 H24 0.9300
C25 C30 1.37(3)
C25 C26 1.40(2)
C26 C27 1.353(19)
C27 C28 1.37(2)
C27 H27 0.9300
C28 C29 1.32(2)
C28 H28 0.9300
C29 C30 1.30(2)
C29 H29 0.9300
C30 H30 0.9300
C31 C32 1.3900
C31 C36 1.3900
C32 C33 1.3900
C32 H32 0.9300
C33 C34 1.3900
C33 H33 0.9300
C34 C35 1.3900
C34 H34 0.9300
C35 C36 1.3900
C35 H35 0.9300
C36 H36 0.9300
C37 H37A 0.9600
C37 H37B 0.9600
C37 H37C 0.9600

loop_
_geom_hbond_atom_site_label_D
_geom_hbond_atom_site_label_H
_geom_hbond_atom_site_label_A
_geom_hbond_distance_DH
_geom_hbond_distance_HA
_geom_hbond_distance_DA
_geom_hbond_angle_DHA
_geom_hbond_site_symmetry_A
C37 H37C Cl2 0.96 2.78 3.50(3) 131.9 1_665
C17 H17 O4 0.93 2.45 3.35(2) 161.7 1_445
C15 H15A O1 0.97 2.61 3.426(15) 142.1 2_556
C14 H14A O2 0.97 2.32 2.840(19) 112.6 .
C8 H8 O3 0.93 2.09 2.722(17) 123.6 .
C7 H7 Cl2 0.93 2.95 3.624(13) 130.9 2_557
O4 H4 O3 0.82 2.02 2.825(19) 167.0 1_655
N5 H5A O1 0.86 1.92 2.754(14) 163.3 2_656
C37 H37C Cl2 0.96 2.78 3.50(3) 131.9 1_665
C17 H17 O4 0.93 2.45 3.35(2) 161.7 1_445
C15 H15A O1 0.97 2.61 3.426(15) 142.1 2_556
C14 H14A O2 0.97 2.32 2.840(19) 112.6 .
C8 H8 O3 0.93 2.09 2.722(17) 123.6 .
C7 H7 Cl2 0.93 2.95 3.624(13) 130.9 2_557
O4 H4 O3 0.82 2.02 2.825(19) 167.0 1_655
N5 H5A O1 0.86 1.92 2.754(14) 163.3 2_656
N5 H5A O1 0.86 1.92 2.754(14) 163.3 2_656
O4 H4 O3 0.82 2.02 2.825(19) 167.0 1_655
C7 H7 Cl2 0.93 2.95 3.624(13) 130.9 2_557
C8 H8 O3 0.93 2.09 2.722(17) 123.6 .
C14 H14A O2 0.97 2.32 2.840(19) 112.6 .
C15 H15A O1 0.97 2.61 3.426(15) 142.1 2_556
C17 H17 O4 0.93 2.45 3.35(2) 161.7 1_445
C37 H37C Cl2 0.96 2.78 3.50(3) 131.9 1_665

loop_
_geom_torsion_atom_site_label_1
_geom_torsion_atom_site_label_2
_geom_torsion_atom_site_label_3
_geom_torsion_atom_site_label_4
_geom_torsion
O2 Ni1 N1 C3 -158.0(11)
N2 Ni1 N1 C3 22.0(11)
O2 Ni1 N1 C2 18.7(8)
N2 Ni1 N1 C2 -161.3(8)
N1 Ni1 N2 C10 157.6(9)
N3 Ni1 N2 C10 -25.4(9)
N1 Ni1 N2 C9 -25.1(10)
N3 Ni1 N2 C9 151.9(10)
O2 Ni1 N3 C11 -148.9(8)
N2 Ni1 N3 C11 31.0(8)
O2 Ni1 N3 C15 88.7(9)
N2 Ni1 N3 C15 -91.4(9)
O2 Ni1 N3 C14 -35.6(10)
N2 Ni1 N3 C14 144.4(10)
N1 Ni1 O2 C1 -12.9(10)
N3 Ni1 O2 C1 170.1(10)
Ni1 O2 C1 O1 -174.9(11)
Ni1 O2 C1 C2 3.2(15)
C3 N1 C2 C1 156.4(11)
Ni1 N1 C2 C1 -20.5(11)
C3 N1 C2 C22 -81.9(14)
Ni1 N1 C2 C22 101.2(10)
O1 C1 C2 N1 -170.4(11)
O2 C1 C2 N1 11.4(15)
O1 C1 C2 C22 67.2(16)
O2 C1 C2 C22 -111.0(13)
C2 N1 C3 C31 -3.5(16)
Ni1 N1 C3 C31 172.8(8)
C2 N1 C3 C4 177.9(10)
Ni1 N1 C3 C4 -5.8(17)
N1 C3 C4 C5 164.4(11)
C31 C3 C4 C5 -14.3(15)
N1 C3 C4 C9 -15.2(18)
C31 C3 C4 C9 166.1(10)
C9 C4 C5 C6 -2.3(18)
C3 C4 C5 C6 178.1(11)
C4 C5 C6 C7 -2(2)
C4 C5 C6 Cl1 177.3(10)
C5 C6 C7 C8 2(2)
Cl1 C6 C7 C8 -176.6(10)
C6 C7 C8 C9 1(2)
C7 C8 C9 N2 169.4(12)
C7 C8 C9 C4 -4.7(18)
C10 N2 C9 C8 16.4(18)
Ni1 N2 C9 C8 -160.6(10)
C10 N2 C9 C4 -169.7(11)
Ni1 N2 C9 C4 13.3(16)
C5 C4 C9 C8 5.3(17)
C3 C4 C9 C8 -175.1(11)
C5 C4 C9 N2 -168.8(11)
C3 C4 C9 N2 10.8(18)
C9 N2 C10 O3 12(2)
Ni1 N2 C10 O3 -170.9(12)
C9 N2 C10 C11 -164.9(10)
Ni1 N2 C10 C11 12.5(13)
C15 N3 C11 C10 89.1(12)
C14 N3 C11 C10 -153.4(10)
Ni1 N3 C11 C10 -30.5(11)
C15 N3 C11 C12 -152.6(10)
C14 N3 C11 C12 -35.1(13)
Ni1 N3 C11 C12 87.7(10)
O3 C10 C11 N3 -164.0(12)
N2 C10 C11 N3 13.1(15)
O3 C10 C11 C12 80.5(16)
N2 C10 C11 C12 -102.4(14)
N3 C11 C12 C13 12.8(14)
C10 C11 C12 C13 130.9(13)
C11 C12 C13 C14 15.1(15)
C12 C13 C14 N3 -36.9(16)
C11 N3 C14 C13 44.6(14)
C15 N3 C14 C13 165.0(13)
Ni1 N3 C14 C13 -70.9(14)
C11 N3 C15 C16 -66.2(15)
C14 N3 C15 C16 -179.7(13)
Ni1 N3 C15 C16 51.8(14)
N3 C15 C16 C17 -92.3(13)
N3 C15 C16 C21 88.2(12)
C21 C16 C17 C18 0.0
C15 C16 C17 C18 -179.5(9)
C16 C17 C18 C19 0.0
C16 C17 C18 Cl2 -178.3(8)
C17 C18 C19 C20 0.0
Cl2 C18 C19 C20 178.3(8)
C17 C18 C19 Cl3 -178.8(7)
Cl2 C18 C19 Cl3 -0.5(8)
C18 C19 C20 C21 0.0
Cl3 C19 C20 C21 178.9(7)
C19 C20 C21 C16 0.0
C17 C16 C21 C20 0.0
C15 C16 C21 C20 179.5(8)
N1 C2 C22 C23 -65.5(14)
C1 C2 C22 C23 54.3(16)
C2 C22 C23 C24 -105.2(15)
C2 C22 C23 C26 78.8(18)
C26 C23 C24 N5 0.7(18)
C22 C23 C24 N5 -176.0(13)
C25 N5 C24 C23 -0.6(19)
C24 N5 C25 C30 179.7(16)
C24 N5 C25 C26 0.2(17)
N5 C25 C26 C27 177.6(12)
C30 C25 C26 C27 -2(2)
N5 C25 C26 C23 0.3(16)
C30 C25 C26 C23 -179.3(14)
C24 C23 C26 C27 -177.2(15)
C22 C23 C26 C27 -1(3)
C24 C23 C26 C25 -0.6(16)
C22 C23 C26 C25 175.9(13)
C25 C26 C27 C28 0(2)
C23 C26 C27 C28 176.3(16)
C26 C27 C28 C29 0(2)
C27 C28 C29 C30 1(3)
C28 C29 C30 C25 -3(3)
N5 C25 C30 C29 -175.8(16)
C26 C25 C30 C29 4(2)
N1 C3 C31 C32 102.7(11)
C4 C3 C31 C32 -78.6(11)
N1 C3 C31 C36 -78.0(12)
C4 C3 C31 C36 100.7(10)
C36 C31 C32 C33 0.0
C3 C31 C32 C33 179.3(9)
C31 C32 C33 C34 0.0
C32 C33 C34 C35 0.0
C33 C34 C35 C36 0.0
C34 C35 C36 C31 0.0
C32 C31 C36 C35 0.0
C3 C31 C36 C35 -179.3(9)
